data_4344363
loop_
_publ_author_name
'Elout, M.O.'
'Haije, W.G.'
'Maaskant, W.J.A.'

_publ_section_title
;
 Crystal structure determination of dipotassium
 dihydroxotrioxoruthenate(VI): configuration of the ruthenate ion and its
 electronic properties
;
_journal_name_full 'Inorganic Chemistry'
_journal_page_first 610
_journal_page_last 614
_journal_volume 27
_journal_year 1988
_chemical_formula_sum 'H2 K2 O5 Ru'
_chemical_name_systematic 'K2 (Ru (O H)2 O3)'
_space_group_IT_number 19
_symmetry_space_group_name_Hall 'P 2ac 2ab'
_symmetry_space_group_name_H-M 'P 21 21 21'
_cell_angle_alpha 90
_cell_angle_beta 90
_cell_angle_gamma 90
_cell_formula_units_Z 4
_cell_length_a 8.012
_cell_length_b 10.588
_cell_length_c 6.687
_cell_volume 567.265
_citation_journal_id_ASTM INOCAJ
_cod_data_source_file Elout_INOCAJ_1988_320.cif
_cod_data_source_block H2K2O5Ru1
_cod_original_cell_volume 567.2653
_cod_original_formula_sum 'H2 K2 O5 Ru1'
_cod_database_code 4344363

loop_
_symmetry_equiv_pos_as_xyz
x,y,z
-x+1/2,-y,z+1/2
x+1/2,-y+1/2,-z
-x,y+1/2,-z+1/2

loop_
_atom_site_label
_atom_site_type_symbol
_atom_site_fract_x
_atom_site_fract_y
_atom_site_fract_z
_atom_site_occupancy
_atom_site_U_iso_or_equiv
Ru1 Ru+6 -0.0617 0.8819 0.0915 1 0.0
K2 K+1 0.2561 0.6906 0.4596 1 0.0
O5 O-2 0.2419 0.5532 0.8653 1 0.0
O3 O-2 0.3448 0.7898 0.8277 1 0.0
O2 O-2 0.0745 0.8724 0.298 1 0.0
O4 O-2 0.4911 0.676 0.147 1 0.0
K1 K+1 0.399 0.9569 0.128 1 0.0
O1 O-2 0.4589 0.9492 0.5191 1 0.0
